data_1535854
loop_
_publ_author_name
'Ueda, T.'

_publ_section_title
;
 The Crystal Structure of Monazite Ce (P O4)
;
_journal_name_full
;
Memoirs of the College of Science, University of Kyoto, Series B
;
_journal_page_first 227
_journal_page_last 246
_journal_volume 20
_journal_year 1953
_chemical_formula_sum 'Ce O4 P'
_chemical_name_systematic 'Ce (P O4)'
_space_group_IT_number 14
_symmetry_space_group_name_Hall '-P 2yn'
_symmetry_space_group_name_H-M 'P 1 21/n 1'
_cell_angle_alpha 90
_cell_angle_beta 103.6
_cell_angle_gamma 90
_cell_formula_units_Z 4
_cell_length_a 6.77
_cell_length_b 6.99
_cell_length_c 6.45
_cell_volume 296.671
_citation_journal_id_ASTM MCKBAV
_cod_data_source_file Ueda_MCKBAV_1953_925.cif
_cod_data_source_block Ce1O4P1
_cod_original_cell_volume 296.6705
_cod_original_sg_symbol_Hall '-P 2ybc (x-z,y,z)'
_cod_original_formula_sum 'Ce1 O4 P1'
_cod_database_code 1535854

loop_
_symmetry_equiv_pos_as_xyz
x,y,z
-x+1/2,y+1/2,-z+1/2
-x,-y,-z
x-1/2,-y-1/2,z-1/2

loop_
_atom_site_label
_atom_site_type_symbol
_atom_site_fract_x
_atom_site_fract_y
_atom_site_fract_z
_atom_site_occupancy
_atom_site_U_iso_or_equiv
O2 O-2 0.019 0.128 -0.319 1 0.0
O4 O-2 0.119 0.319 0.042 1 0.0
O1 O-2 0.333 0.014 0.072 1 0.0
Ce1 Ce+3 0.225 0.147 0.4 1 0.0
P1 P+5 0.206 0.172 -0.106 1 0.0
O3 O-2 0.369 0.25 -0.233 1 0.0
